data_7158782
loop_
_publ_author_name
'Kuznetsova, E. A.'
'Smolobochkin, A. V.'
'Rizbayeva, T. S.'
'Gazizov, A. S.'
'Voronina, J. K.'
'Lodochnikova, O. A.'
'Gerasimova, D. P.'
'Dobrynin, A. B.'
'Syakaev, V. V.'
'Shurpik, D. N.'
'Stoikov, I. I.'
'Burilov, A. R.'
'Pudovik, M. A.'
'Sinyashin, O. G.'

_publ_section_title
;
 Diastereoselective intramolecular cyclization/Povarov reaction cascade
 for the one-pot synthesis of polycyclic quinolines.
;
_journal_issue 28
_journal_name_full 'Organic &amp; biomolecular chemistry'
_journal_page_first 5515
_journal_page_last 5519
_journal_paper_doi 10.1039/d2ob01031c
_journal_volume 20
_journal_year 2022
_chemical_formula_moiety 'C20 H18 Br2 N4 O2'
_chemical_formula_sum 'C20 H18 Br2 N4 O2'
_chemical_formula_weight 506.20
_chemical_name_systematic
(3aS,3bS,11bS)-10-bromo-3-(4-bromophenyl)-1,5-dimethyl-1,3a,3b,4,5,11b-hexahydro-2H-diimidazo[1,5-a:4',5'-c]quinoline-2,6(3H)-dione
_space_group_crystal_system monoclinic
_space_group_IT_number 14
_space_group_name_Hall '-P 2yn'
_space_group_name_H-M_alt 'P 1 21/n 1'
_atom_sites_solution_hydrogens geom
_audit_creation_date 2022-04-05
_audit_creation_method
;
Olex2 1.5
(compiled 2021.12.09 svn.r5202d8cf for OlexSys, GUI svn.r6439)
;
_audit_update_record
;
2022-04-05 deposited with the CCDC.	2022-07-04 downloaded from the CCDC.
;
_cell_angle_alpha 90
_cell_angle_beta 117.626(5)
_cell_angle_gamma 90
_cell_formula_units_Z 4
_cell_length_a 14.616(3)
_cell_length_b 9.5381(15)
_cell_length_c 15.044(2)
_cell_measurement_reflns_used 9042
_cell_measurement_temperature 100(2)
_cell_measurement_theta_max 29.75
_cell_measurement_theta_min 2.62
_cell_volume 1858.2(5)
_computing_cell_refinement 'SAINT V8.40A (Bruker, 2019)'
_computing_data_reduction 'SAINT V8.40A (Bruker, 2019)'
_computing_molecular_graphics 'Olex2 1.5 (Dolomanov et al., 2009)'
_computing_publication_material 'Olex2 1.5 (Dolomanov et al., 2009)'
_computing_structure_refinement 'XL  (Sheldrick, 2008)'
_computing_structure_solution 'SHELXT 2014/5 (Sheldrick, 2014)'
_diffrn_ambient_temperature 100.00
_diffrn_measured_fraction_theta_full 1.000
_diffrn_measured_fraction_theta_max 1.000
_diffrn_measurement_device_type 'Bruker APEX-II CCD'
_diffrn_measurement_method '\f and \w scans'
_diffrn_radiation_probe x-ray
_diffrn_radiation_type MoK\a
_diffrn_radiation_wavelength 0.71073
_diffrn_reflns_av_R_equivalents 0.0575
_diffrn_reflns_av_unetI/netI 0.0242
_diffrn_reflns_Laue_measured_fraction_full 1.000
_diffrn_reflns_Laue_measured_fraction_max 1.000
_diffrn_reflns_limit_h_max 18
_diffrn_reflns_limit_h_min -18
_diffrn_reflns_limit_k_max 12
_diffrn_reflns_limit_k_min -12
_diffrn_reflns_limit_l_max 19
_diffrn_reflns_limit_l_min -19
_diffrn_reflns_number 53022
_diffrn_reflns_point_group_measured_fraction_full 1.000
_diffrn_reflns_point_group_measured_fraction_max 1.000
_diffrn_reflns_theta_full 25.242
_diffrn_reflns_theta_max 26.999
_diffrn_reflns_theta_min 2.626
_diffrn_source_current 1.4
_diffrn_source_power 0.07
_diffrn_source_voltage 50.0
_diffrn_standards_number 0
_exptl_absorpt_coefficient_mu 4.388
_exptl_absorpt_correction_T_max 0.7460
_exptl_absorpt_correction_T_min 0.5824
_exptl_absorpt_correction_type numerical
_exptl_absorpt_process_details
;
SADABS-2016/2 (Bruker,2016/2) was used for absorption correction.
wR2(int) was 0.1302 before and 0.0637 after correction.
The Ratio of minimum to maximum transmission is 0.7807.
The \l/2 correction factor is Not present.
;
_exptl_crystal_colour colorless
_exptl_crystal_density_diffrn 1.809
_exptl_crystal_description plank
_exptl_crystal_F_000 1008
_exptl_crystal_size_max 0.371
_exptl_crystal_size_mid 0.306
_exptl_crystal_size_min 0.13
_refine_diff_density_max 0.362
_refine_diff_density_min -0.357
_refine_diff_density_rms 0.071
_refine_ls_extinction_method none
_refine_ls_goodness_of_fit_ref 1.034
_refine_ls_hydrogen_treatment constr
_refine_ls_matrix_type full
_refine_ls_number_parameters 255
_refine_ls_number_reflns 4055
_refine_ls_number_restraints 0
_refine_ls_restrained_S_all 1.034
_refine_ls_R_factor_all 0.0332
_refine_ls_R_factor_gt 0.0250
_refine_ls_shift/su_max 0.001
_refine_ls_shift/su_mean 0.000
_refine_ls_structure_factor_coef Fsqd
_refine_ls_weighting_details 'w=1/[\s^2^(Fo^2^)+(0.0237P)^2^+1.8345P] where P=(Fo^2^+2Fc^2^)/3'
_refine_ls_weighting_scheme calc
_refine_ls_wR_factor_gt 0.0549
_refine_ls_wR_factor_ref 0.0584
_reflns_Friedel_coverage 0.000
_reflns_number_gt 3519
_reflns_number_total 4055
_reflns_threshold_expression 'I > 2\s(I)'
_cod_data_source_file d2ob01031c2.cif
_cod_data_source_block dp10_0m_c
_cod_original_sg_symbol_H-M 'P 21/n'
_cod_database_code 7158782
_shelx_shelxl_version_number 2018/3
_shelx_space_group_comment
;
The symmetry employed for this shelxl refinement is uniquely defined
by the following loop, which should always be used as a source of
symmetry information in preference to the above space-group names.
They are only intended as comments.
;
_olex2_refinement_description
;
1. Fixed Uiso
 At 1.2 times of:
  All C(H) groups, All C(H,H) groups
 At 1.5 times of:
  All C(H,H,H) groups
2.a Ternary CH refined with riding coordinates:
 C2(H2), C11(H11), C3(H3)
2.b Secondary CH2 refined with riding coordinates:
 C12(H12A,H12B)
2.c Aromatic/amide H refined with riding coordinates:
 C9(H9), C10(H10), C20(H20), C19(H19), C17(H17), C6(H6), C7(H7)
2.d Idealised Me refined as rotating group:
 C4(H4A,H4B,H4C), C14(H14A,H14B,H14C)
;
_olex2_submission_special_instructions 'No special instructions were received'

loop_
_space_group_symop_operation_xyz
'x, y, z'
'-x+1/2, y+1/2, -z+1/2'
'-x, -y, -z'
'x-1/2, -y-1/2, z-1/2'

loop_
_atom_site_label
_atom_site_type_symbol
_atom_site_fract_x
_atom_site_fract_y
_atom_site_fract_z
_atom_site_U_iso_or_equiv
_atom_site_adp_type
_atom_site_occupancy
_atom_site_site_symmetry_order
_atom_site_calc_flag
_atom_site_refinement_flags_posn
_atom_site_refinement_flags_adp
_atom_site_refinement_flags_occupancy
_atom_site_disorder_assembly
_atom_site_disorder_group
Br1 Br 0.58557(2) 0.89569(3) 0.75357(2) 0.02385(7) Uani 1 1 d . . . . .
Br2 Br 0.85013(2) 0.83275(3) 0.00075(2) 0.02518(7) Uani 1 1 d . . . . .
O1 O 0.88554(13) 0.61402(19) 0.54590(12) 0.0285(4) Uani 1 1 d . . . . .
O2 O 0.49487(12) 0.50427(17) 0.13007(12) 0.0221(3) Uani 1 1 d . . . . .
N2 N 0.75881(14) 0.7833(2) 0.46247(13) 0.0182(4) Uani 1 1 d . . . . .
N4 N 0.60440(13) 0.68617(19) 0.22053(13) 0.0167(4) Uani 1 1 d . . . . .
N3 N 0.47784(13) 0.6247(2) 0.25428(14) 0.0183(4) Uani 1 1 d . . . . .
C8 C 0.64417(16) 0.8632(2) 0.66609(16) 0.0181(4) Uani 1 1 d . . . . .
C9 C 0.62492(16) 0.9562(2) 0.58948(16) 0.0189(4) Uani 1 1 d . . . . .
H9 H 0.584466 1.037580 0.581915 0.023 Uiso 1 1 calc R U . . .
C10 C 0.66477(16) 0.9309(2) 0.52331(16) 0.0190(4) Uani 1 1 d . . . . .
H10 H 0.651447 0.995133 0.470436 0.023 Uiso 1 1 calc R U . . .
C5 C 0.72443(16) 0.8113(2) 0.53401(16) 0.0163(4) Uani 1 1 d . . . . .
C2 C 0.71263(16) 0.8480(2) 0.36331(15) 0.0164(4) Uani 1 1 d . . . . .
H2 H 0.709882 0.951820 0.370956 0.020 Uiso 1 1 calc R U . . .
C11 C 0.60320(16) 0.7944(2) 0.28963(16) 0.0174(4) Uani 1 1 d . . . . .
H11 H 0.561829 0.875714 0.248837 0.021 Uiso 1 1 calc R U . . .
C15 C 0.65786(16) 0.7136(2) 0.16512(16) 0.0163(4) Uani 1 1 d . . . . .
C20 C 0.62356(17) 0.6721(2) 0.06592(16) 0.0186(4) Uani 1 1 d . . . . .
H20 H 0.561179 0.620538 0.031735 0.022 Uiso 1 1 calc R U . . .
C19 C 0.68166(17) 0.7069(2) 0.01748(16) 0.0193(4) Uani 1 1 d . . . . .
H19 H 0.659567 0.677896 -0.049817 0.023 Uiso 1 1 calc R U . . .
C1 C 0.83465(17) 0.6864(2) 0.47328(17) 0.0204(5) Uani 1 1 d . . . . .
N1 N 0.84049(14) 0.6876(2) 0.38508(14) 0.0216(4) Uani 1 1 d . . . . .
C4 C 0.92325(18) 0.6157(3) 0.37663(18) 0.0300(6) Uani 1 1 d . . . . .
H4A H 0.982772 0.678543 0.397868 0.045 Uiso 1 1 calc R U . . .
H4B H 0.899802 0.587551 0.306758 0.045 Uiso 1 1 calc R U . . .
H4C H 0.943253 0.532277 0.419548 0.045 Uiso 1 1 calc R U . . .
C3 C 0.79338(16) 0.8141(2) 0.32709(16) 0.0187(5) Uani 1 1 d . . . . .
H3 H 0.845879 0.890814 0.347890 0.022 Uiso 1 1 calc R U . . .
C16 C 0.75021(17) 0.7873(2) 0.21616(16) 0.0177(4) Uani 1 1 d . . . . .
C17 C 0.80662(17) 0.8235(2) 0.16650(17) 0.0202(5) Uani 1 1 d . . . . .
H17 H 0.868925 0.875360 0.200224 0.024 Uiso 1 1 calc R U . . .
C18 C 0.77136(17) 0.7835(2) 0.06724(17) 0.0189(4) Uani 1 1 d . . . . .
C13 C 0.52158(16) 0.5959(2) 0.19375(16) 0.0171(4) Uani 1 1 d . . . . .
C14 C 0.41278(16) 0.5227(2) 0.26929(17) 0.0215(5) Uani 1 1 d . . . . .
H14A H 0.369986 0.474345 0.205906 0.032 Uiso 1 1 calc R U . . .
H14B H 0.368204 0.570606 0.292218 0.032 Uiso 1 1 calc R U . . .
H14C H 0.456166 0.454271 0.319903 0.032 Uiso 1 1 calc R U . . .
C12 C 0.54081(17) 0.7204(2) 0.33405(17) 0.0206(5) Uani 1 1 d . . . . .
H12A H 0.586383 0.669338 0.396333 0.025 Uiso 1 1 calc R U . . .
H12B H 0.497710 0.787633 0.348361 0.025 Uiso 1 1 calc R U . . .
C6 C 0.74540(16) 0.7200(2) 0.61384(16) 0.0182(4) Uani 1 1 d . . . . .
H6 H 0.787064 0.639465 0.622951 0.022 Uiso 1 1 calc R U . . .
C7 C 0.70575(16) 0.7465(2) 0.67949(16) 0.0183(4) Uani 1 1 d . . . . .
H7 H 0.720711 0.684585 0.733998 0.022 Uiso 1 1 calc R U . . .

loop_
_atom_site_aniso_label
_atom_site_aniso_U_11
_atom_site_aniso_U_22
_atom_site_aniso_U_33
_atom_site_aniso_U_23
_atom_site_aniso_U_13
_atom_site_aniso_U_12
Br1 0.02774(12) 0.02815(13) 0.02426(12) -0.00060(10) 0.01934(10) 0.00255(9)
Br2 0.02914(13) 0.03051(14) 0.02312(12) -0.00271(10) 0.01825(10) -0.00768(10)
O1 0.0260(9) 0.0389(10) 0.0221(9) 0.0032(8) 0.0123(7) 0.0147(8)
O2 0.0191(8) 0.0249(9) 0.0221(8) -0.0050(7) 0.0094(7) -0.0064(6)
N2 0.0195(9) 0.0196(9) 0.0173(9) 0.0002(8) 0.0102(8) 0.0028(7)
N4 0.0166(9) 0.0167(9) 0.0188(9) -0.0024(7) 0.0100(8) -0.0014(7)
N3 0.0153(9) 0.0212(10) 0.0207(9) -0.0004(8) 0.0102(8) -0.0017(7)
C8 0.0174(10) 0.0227(11) 0.0186(11) -0.0050(9) 0.0121(9) -0.0045(8)
C9 0.0164(10) 0.0205(11) 0.0199(11) -0.0031(9) 0.0085(9) 0.0025(8)
C10 0.0204(11) 0.0192(11) 0.0199(11) 0.0013(9) 0.0114(9) 0.0017(9)
C5 0.0143(10) 0.0189(11) 0.0172(10) -0.0029(8) 0.0086(9) -0.0021(8)
C2 0.0195(10) 0.0162(11) 0.0172(11) -0.0029(8) 0.0116(9) -0.0014(8)
C11 0.0195(11) 0.0147(11) 0.0202(11) -0.0005(9) 0.0110(9) 0.0006(8)
C15 0.0175(10) 0.0141(10) 0.0189(11) 0.0010(8) 0.0097(9) 0.0022(8)
C20 0.0176(10) 0.0183(11) 0.0186(11) 0.0018(9) 0.0074(9) 0.0003(8)
C19 0.0220(11) 0.0190(11) 0.0168(11) 0.0005(9) 0.0090(9) 0.0010(8)
C1 0.0169(10) 0.0248(12) 0.0215(11) -0.0056(9) 0.0106(9) 0.0005(9)
N1 0.0167(9) 0.0299(11) 0.0195(10) -0.0020(8) 0.0095(8) 0.0055(8)
C4 0.0201(12) 0.0467(16) 0.0243(12) -0.0091(11) 0.0111(10) 0.0088(11)
C3 0.0187(10) 0.0216(11) 0.0204(11) -0.0082(9) 0.0130(9) -0.0059(9)
C16 0.0202(11) 0.0169(11) 0.0193(11) -0.0030(9) 0.0121(9) -0.0011(8)
C17 0.0227(11) 0.0197(11) 0.0226(12) -0.0040(9) 0.0141(10) -0.0055(9)
C18 0.0217(11) 0.0195(11) 0.0216(11) 0.0023(9) 0.0152(9) 0.0000(9)
C13 0.0131(10) 0.0172(11) 0.0182(11) 0.0027(9) 0.0048(8) 0.0016(8)
C14 0.0156(10) 0.0244(12) 0.0244(12) 0.0017(9) 0.0091(10) -0.0029(9)
C12 0.0211(11) 0.0213(11) 0.0239(12) -0.0022(9) 0.0144(10) -0.0023(9)
C6 0.0188(10) 0.0157(10) 0.0215(11) -0.0010(9) 0.0107(9) 0.0000(8)
C7 0.0195(10) 0.0176(11) 0.0193(11) 0.0012(9) 0.0103(9) -0.0028(9)

loop_
_atom_type_symbol
_atom_type_description
_atom_type_scat_dispersion_real
_atom_type_scat_dispersion_imag
_atom_type_scat_source
C C 0.0033 0.0016 'International Tables Vol C Tables 4.2.6.8 and 6.1.1.4'
H H 0.0000 0.0000 'International Tables Vol C Tables 4.2.6.8 and 6.1.1.4'
Br Br -0.2901 2.4595 'International Tables Vol C Tables 4.2.6.8 and 6.1.1.4'
N N 0.0061 0.0033 'International Tables Vol C Tables 4.2.6.8 and 6.1.1.4'
O O 0.0106 0.0060 'International Tables Vol C Tables 4.2.6.8 and 6.1.1.4'

loop_
_geom_angle_atom_site_label_1
_geom_angle_atom_site_label_2
_geom_angle_atom_site_label_3
_geom_angle
_geom_angle_site_symmetry_1
_geom_angle_site_symmetry_3
_geom_angle_publ_flag
C5 N2 C2 122.75(17) . . ?
C1 N2 C5 125.67(19) . . ?
C1 N2 C2 111.46(17) . . ?
C15 N4 C11 118.71(17) . . ?
C13 N4 C11 110.29(17) . . ?
C13 N4 C15 126.47(18) . . ?
C13 N3 C14 120.93(19) . . ?
C13 N3 C12 111.51(17) . . ?
C12 N3 C14 120.32(18) . . ?
C9 C8 Br1 119.49(17) . . ?
C9 C8 C7 120.4(2) . . ?
C7 C8 Br1 120.10(17) . . ?
C8 C9 H9 120.1 . . ?
C8 C9 C10 119.8(2) . . ?
C10 C9 H9 120.1 . . ?
C9 C10 H10 119.8 . . ?
C9 C10 C5 120.4(2) . . ?
C5 C10 H10 119.8 . . ?
C10 C5 N2 119.43(19) . . ?
C6 C5 N2 121.62(19) . . ?
C6 C5 C10 118.92(19) . . ?
N2 C2 H2 109.0 . . ?
N2 C2 C11 115.23(17) . . ?
N2 C2 C3 101.82(17) . . ?
C11 C2 H2 109.0 . . ?
C3 C2 H2 109.0 . . ?
C3 C2 C11 112.46(17) . . ?
N4 C11 C2 112.97(17) . . ?
N4 C11 H11 108.2 . . ?
N4 C11 C12 100.95(17) . . ?
C2 C11 H11 108.2 . . ?
C12 C11 C2 117.78(18) . . ?
C12 C11 H11 108.2 . . ?
C20 C15 N4 123.98(19) . . ?
C20 C15 C16 120.6(2) . . ?
C16 C15 N4 115.43(19) . . ?
C15 C20 H20 120.4 . . ?
C19 C20 C15 119.3(2) . . ?
C19 C20 H20 120.4 . . ?
C20 C19 H19 120.0 . . ?
C18 C19 C20 120.0(2) . . ?
C18 C19 H19 120.0 . . ?
O1 C1 N2 127.2(2) . . ?
O1 C1 N1 126.2(2) . . ?
N1 C1 N2 106.55(19) . . ?
C1 N1 C4 120.77(19) . . ?
C1 N1 C3 111.24(18) . . ?
C4 N1 C3 121.40(19) . . ?
N1 C4 H4A 109.5 . . ?
N1 C4 H4B 109.5 . . ?
N1 C4 H4C 109.5 . . ?
H4A C4 H4B 109.5 . . ?
H4A C4 H4C 109.5 . . ?
H4B C4 H4C 109.5 . . ?
C2 C3 H3 109.7 . . ?
N1 C3 C2 100.83(17) . . ?
N1 C3 H3 109.7 . . ?
N1 C3 C16 111.17(18) . . ?
C16 C3 C2 115.43(18) . . ?
C16 C3 H3 109.7 . . ?
C15 C16 C3 119.76(19) . . ?
C17 C16 C15 119.6(2) . . ?
C17 C16 C3 120.36(19) . . ?
C16 C17 H17 120.2 . . ?
C18 C17 C16 119.6(2) . . ?
C18 C17 H17 120.2 . . ?
C19 C18 Br2 120.02(17) . . ?
C19 C18 C17 121.0(2) . . ?
C17 C18 Br2 118.98(17) . . ?
O2 C13 N4 126.3(2) . . ?
O2 C13 N3 126.3(2) . . ?
N3 C13 N4 107.34(18) . . ?
N3 C14 H14A 109.5 . . ?
N3 C14 H14B 109.5 . . ?
N3 C14 H14C 109.5 . . ?
H14A C14 H14B 109.5 . . ?
H14A C14 H14C 109.5 . . ?
H14B C14 H14C 109.5 . . ?
N3 C12 C11 101.96(17) . . ?
N3 C12 H12A 111.4 . . ?
N3 C12 H12B 111.4 . . ?
C11 C12 H12A 111.4 . . ?
C11 C12 H12B 111.4 . . ?
H12A C12 H12B 109.2 . . ?
C5 C6 H6 119.9 . . ?
C7 C6 C5 120.2(2) . . ?
C7 C6 H6 119.9 . . ?
C8 C7 H7 119.9 . . ?
C6 C7 C8 120.2(2) . . ?
C6 C7 H7 119.9 . . ?

loop_
_geom_bond_atom_site_label_1
_geom_bond_atom_site_label_2
_geom_bond_distance
_geom_bond_site_symmetry_2
_geom_bond_publ_flag
Br1 C8 1.899(2) . ?
Br2 C18 1.901(2) . ?
O1 C1 1.212(3) . ?
O2 C13 1.219(3) . ?
N2 C5 1.409(3) . ?
N2 C2 1.459(3) . ?
N2 C1 1.394(3) . ?
N4 C11 1.471(3) . ?
N4 C15 1.406(3) . ?
N4 C13 1.385(3) . ?
N3 C13 1.361(3) . ?
N3 C14 1.449(3) . ?
N3 C12 1.448(3) . ?
C8 C9 1.376(3) . ?
C8 C7 1.386(3) . ?
C9 H9 0.9500 . ?
C9 C10 1.388(3) . ?
C10 H10 0.9500 . ?
C10 C5 1.399(3) . ?
C5 C6 1.398(3) . ?
C2 H2 1.0000 . ?
C2 C11 1.551(3) . ?
C2 C3 1.546(3) . ?
C11 H11 1.0000 . ?
C11 C12 1.530(3) . ?
C15 C20 1.393(3) . ?
C15 C16 1.395(3) . ?
C20 H20 0.9500 . ?
C20 C19 1.392(3) . ?
C19 H19 0.9500 . ?
C19 C18 1.379(3) . ?
C1 N1 1.369(3) . ?
N1 C4 1.447(3) . ?
N1 C3 1.460(3) . ?
C4 H4A 0.9800 . ?
C4 H4B 0.9800 . ?
C4 H4C 0.9800 . ?
C3 H3 1.0000 . ?
C3 C16 1.507(3) . ?
C16 C17 1.389(3) . ?
C17 H17 0.9500 . ?
C17 C18 1.388(3) . ?
C14 H14A 0.9800 . ?
C14 H14B 0.9800 . ?
C14 H14C 0.9800 . ?
C12 H12A 0.9900 . ?
C12 H12B 0.9900 . ?
C6 H6 0.9500 . ?
C6 C7 1.381(3) . ?
C7 H7 0.9500 . ?

loop_
_geom_torsion_atom_site_label_1
_geom_torsion_atom_site_label_2
_geom_torsion_atom_site_label_3
_geom_torsion_atom_site_label_4
_geom_torsion
_geom_torsion_site_symmetry_1
_geom_torsion_site_symmetry_2
_geom_torsion_site_symmetry_3
_geom_torsion_site_symmetry_4
_geom_torsion_publ_flag
Br1 C8 C9 C10 -177.98(16) . . . . ?
Br1 C8 C7 C6 177.70(16) . . . . ?
O1 C1 N1 C4 -10.5(4) . . . . ?
O1 C1 N1 C3 -162.4(2) . . . . ?
N2 C5 C6 C7 -176.4(2) . . . . ?
N2 C2 C11 N4 -97.5(2) . . . . ?
N2 C2 C11 C12 19.7(3) . . . . ?
N2 C2 C3 N1 25.84(19) . . . . ?
N2 C2 C3 C16 145.71(18) . . . . ?
N2 C1 N1 C4 169.9(2) . . . . ?
N2 C1 N1 C3 18.0(2) . . . . ?
N4 C11 C12 N3 -26.9(2) . . . . ?
N4 C15 C20 C19 178.9(2) . . . . ?
N4 C15 C16 C3 8.4(3) . . . . ?
N4 C15 C16 C17 -177.8(2) . . . . ?
C8 C9 C10 C5 0.0(3) . . . . ?
C9 C8 C7 C6 -2.3(3) . . . . ?
C9 C10 C5 N2 176.1(2) . . . . ?
C9 C10 C5 C6 -1.7(3) . . . . ?
C10 C5 C6 C7 1.4(3) . . . . ?
C5 N2 C2 C11 -71.9(3) . . . . ?
C5 N2 C2 C3 166.13(18) . . . . ?
C5 N2 C1 O1 -2.5(4) . . . . ?
C5 N2 C1 N1 177.13(19) . . . . ?
C5 C6 C7 C8 0.6(3) . . . . ?
C2 N2 C5 C10 -18.0(3) . . . . ?
C2 N2 C5 C6 159.7(2) . . . . ?
C2 N2 C1 O1 -178.7(2) . . . . ?
C2 N2 C1 N1 1.0(2) . . . . ?
C2 C11 C12 N3 -150.38(18) . . . . ?
C2 C3 C16 C15 -38.2(3) . . . . ?
C2 C3 C16 C17 148.0(2) . . . . ?
C11 N4 C15 C20 -141.8(2) . . . . ?
C11 N4 C15 C16 38.1(3) . . . . ?
C11 N4 C13 O2 172.1(2) . . . . ?
C11 N4 C13 N3 -10.2(2) . . . . ?
C11 C2 C3 N1 -98.06(19) . . . . ?
C11 C2 C3 C16 21.8(3) . . . . ?
C15 N4 C11 C2 -52.0(3) . . . . ?
C15 N4 C11 C12 -178.66(18) . . . . ?
C15 N4 C13 O2 16.5(3) . . . . ?
C15 N4 C13 N3 -165.73(19) . . . . ?
C15 C20 C19 C18 -0.9(3) . . . . ?
C15 C16 C17 C18 -1.2(3) . . . . ?
C20 C15 C16 C3 -171.6(2) . . . . ?
C20 C15 C16 C17 2.1(3) . . . . ?
C20 C19 C18 Br2 -179.37(16) . . . . ?
C20 C19 C18 C17 1.8(3) . . . . ?
C1 N2 C5 C10 166.2(2) . . . . ?
C1 N2 C5 C6 -16.0(3) . . . . ?
C1 N2 C2 C11 104.4(2) . . . . ?
C1 N2 C2 C3 -17.6(2) . . . . ?
C1 N1 C3 C2 -27.9(2) . . . . ?
C1 N1 C3 C16 -150.82(18) . . . . ?
N1 C3 C16 C15 75.8(2) . . . . ?
N1 C3 C16 C17 -97.9(2) . . . . ?
C4 N1 C3 C2 -179.63(19) . . . . ?
C4 N1 C3 C16 57.5(3) . . . . ?
C3 C2 C11 N4 18.6(3) . . . . ?
C3 C2 C11 C12 135.8(2) . . . . ?
C3 C16 C17 C18 172.5(2) . . . . ?
C16 C15 C20 C19 -1.0(3) . . . . ?
C16 C17 C18 Br2 -179.53(17) . . . . ?
C16 C17 C18 C19 -0.7(3) . . . . ?
C13 N4 C11 C2 150.38(18) . . . . ?
C13 N4 C11 C12 23.7(2) . . . . ?
C13 N4 C15 C20 11.9(3) . . . . ?
C13 N4 C15 C16 -168.2(2) . . . . ?
C13 N3 C12 C11 23.5(2) . . . . ?
C14 N3 C13 O2 18.2(3) . . . . ?
C14 N3 C13 N4 -159.55(18) . . . . ?
C14 N3 C12 C11 174.01(18) . . . . ?
C12 N3 C13 O2 168.5(2) . . . . ?
C12 N3 C13 N4 -9.2(2) . . . . ?
C7 C8 C9 C10 2.0(3) . . . . ?
